data_2207732
loop_
_publ_author_name
'Zhi-Min Jin'
'Xin-Ju Ma'
'Yong Zhang'
'Bing Tu'
'Mao-Lin Hu'

_publ_section_title
;
 Bis(2,6-dimethylpyridinium) dichromate
;
_journal_coeditor_code CF6477
_journal_issue 1
_journal_name_full 'Acta Crystallographica Section E'
_journal_page_first m106
_journal_page_last m108
_journal_paper_doi 10.1107/S1600536805041309
_journal_volume 62
_journal_year 2006
_chemical_formula_iupac '(C7 H10 N)2 [Cr2 O7]'
_chemical_formula_moiety '2C7 H10 N +, Cr2 O7 2-'
_chemical_formula_sum 'C14 H20 Cr2 N2 O7'
_chemical_formula_weight 432.32
_chemical_name_systematic
;
Bis(2,6-dimethylpyridinium) dichromate
;
_space_group_IT_number 5
_symmetry_cell_setting monoclinic
_symmetry_space_group_name_Hall 'C 2y'
_symmetry_space_group_name_H-M 'C 1 2 1'
_atom_sites_solution_hydrogens geom
_atom_sites_solution_primary direct
_atom_sites_solution_secondary difmap
_audit_creation_method SHELXL-97
_cell_angle_alpha 90.00
_cell_angle_beta 113.10(3)
_cell_angle_gamma 90.00
_cell_formula_units_Z 4
_cell_length_a 13.600(3)
_cell_length_b 8.3478(17)
_cell_length_c 17.032(3)
_cell_measurement_reflns_used 4141
_cell_measurement_temperature 293(2)
_cell_measurement_theta_max 27.4835
_cell_measurement_theta_min 3.4706
_cell_volume 1778.6(7)
_computing_cell_refinement PROCESS-AUTO
_computing_data_collection 'PROCESS-AUTO (Rigaku, 2001)'
_computing_data_reduction 'CrystalStructure (Rigaku, 2003)'
_computing_molecular_graphics 'SHELXTL (Bruker, 1998)'
_computing_publication_material SHELXTL
_computing_structure_refinement 'SHELXL97 (Sheldrick, 1997)'
_computing_structure_solution 'SHELXS97 (Sheldrick, 1997)'
_diffrn_ambient_temperature 293(2)
_diffrn_measured_fraction_theta_full 0.990
_diffrn_measured_fraction_theta_max 0.990
_diffrn_measurement_device_type 'Rigaku Model? CCD area-detector'
_diffrn_measurement_method '\f and \w'
_diffrn_radiation_monochromator graphite
_diffrn_radiation_source 'fine-focus sealed tube'
_diffrn_radiation_type MoK\a
_diffrn_radiation_wavelength 0.71073
_diffrn_reflns_av_R_equivalents 0.0301
_diffrn_reflns_av_sigmaI/netI 0.0370
_diffrn_reflns_limit_h_max 14
_diffrn_reflns_limit_h_min -17
_diffrn_reflns_limit_k_max 10
_diffrn_reflns_limit_k_min -10
_diffrn_reflns_limit_l_max 22
_diffrn_reflns_limit_l_min -22
_diffrn_reflns_number 9945
_diffrn_reflns_theta_full 27.49
_diffrn_reflns_theta_max 27.49
_diffrn_reflns_theta_min 3.47
_diffrn_standards_number 0
_exptl_absorpt_coefficient_mu 1.259
_exptl_absorpt_correction_T_max 0.685
_exptl_absorpt_correction_T_min 0.650
_exptl_absorpt_correction_type multi-scan
_exptl_absorpt_process_details '(ABSCOR; Higashi, 1995)'
_exptl_crystal_colour Yellow
_exptl_crystal_density_diffrn 1.615
_exptl_crystal_density_method 'not measured'
_exptl_crystal_description Prism
_exptl_crystal_F_000 888.0
_exptl_crystal_size_max 0.3500
_exptl_crystal_size_mid 0.3200
_exptl_crystal_size_min 0.3000
_refine_diff_density_max 0.401
_refine_diff_density_min -0.432
_refine_ls_abs_structure_details 'Flack (1983), 1501 Friedel pairs'
_refine_ls_abs_structure_Flack 0.00(2)
_refine_ls_extinction_method none
_refine_ls_goodness_of_fit_ref 1.104
_refine_ls_hydrogen_treatment constr
_refine_ls_matrix_type full
_refine_ls_number_parameters 226
_refine_ls_number_reflns 3660
_refine_ls_number_restraints 1
_refine_ls_restrained_S_all 1.104
_refine_ls_R_factor_all 0.0473
_refine_ls_R_factor_gt 0.0416
_refine_ls_shift/su_max 0.000
_refine_ls_shift/su_mean 0.000
_refine_ls_structure_factor_coef Fsqd
_refine_ls_weighting_details 'calc w=1/[\s^2^(Fo^2^)+(0.0473P)^2^+2.3684P] where P=(Fo^2^+2Fc^2^)/3'
_refine_ls_weighting_scheme calc
_refine_ls_wR_factor_gt 0.0979
_refine_ls_wR_factor_ref 0.1003
_reflns_number_gt 2182
_reflns_number_total 3660
_reflns_threshold_expression I>2\s(I)
_cod_data_source_file cf6477.cif
_cod_data_source_block I
_cod_original_sg_symbol_H-M 'C 2'
_cod_database_code 2207732

loop_
_symmetry_equiv_pos_as_xyz
'x, y, z'
'-x, y, -z'
'x+1/2, y+1/2, z'
'-x+1/2, y+1/2, -z'

loop_
_atom_site_label
_atom_site_fract_x
_atom_site_fract_y
_atom_site_fract_z
_atom_site_U_iso_or_equiv
_atom_site_adp_type
_atom_site_calc_flag
_atom_site_refinement_flags
_atom_site_occupancy
_atom_site_type_symbol
Cr1 0.23311(4) 0.64382(5) 0.28535(3) 0.02159(16) Uani d . 1 Cr
Cr2 0.26458(4) 0.98596(6) 0.21240(3) 0.02090(15) Uani d . 1 Cr
O1 0.2878(2) 0.6855(3) 0.38559(17) 0.0360(7) Uani d . 1 O
O2 0.2625(2) 0.4639(3) 0.26863(18) 0.0378(6) Uani d . 1 O
O3 0.10372(19) 0.6611(3) 0.25219(16) 0.0313(6) Uani d . 1 O
O4 0.2828(2) 0.7736(3) 0.22656(17) 0.0317(6) Uani d . 1 O
O5 0.3814(2) 1.0705(4) 0.25065(18) 0.0361(6) Uani d . 1 O
O6 0.2065(3) 1.0189(3) 0.11124(17) 0.0394(8) Uani d . 1 O
O7 0.1915(2) 1.0473(4) 0.26094(18) 0.0365(6) Uani d . 1 O
N1 0.5518(2) 1.1575(4) 0.3997(2) 0.0234(6) Uani d . 1 N
H1 0.5093 1.1378 0.3479 0.028 Uiso calc R 1 H
N2 -0.0484(3) 0.5429(4) 0.1064(2) 0.0244(7) Uani d . 1 N
H2 -0.0081 0.5698 0.1577 0.029 Uiso calc R 1 H
C1 0.5613(4) 0.8684(5) 0.4154(3) 0.0340(9) Uani d . 1 C
H1A 0.5150 0.8768 0.3561 0.051 Uiso calc R 1 H
H1B 0.5246 0.8142 0.4456 0.051 Uiso calc R 1 H
H1C 0.6242 0.8091 0.4210 0.051 Uiso calc R 1 H
C2 0.5926(3) 1.0318(4) 0.4517(3) 0.0270(9) Uani d . 1 C
C3 0.6586(3) 1.0620(5) 0.5351(3) 0.0303(9) Uani d . 1 C
H3 0.6888 0.9778 0.5726 0.036 Uiso calc R 1 H
C4 0.6798(4) 1.2197(6) 0.5629(3) 0.0350(10) Uani d . 1 C
H4 0.7227 1.2413 0.6197 0.042 Uiso calc R 1 H
C5 0.6377(3) 1.3430(5) 0.5068(3) 0.0331(9) Uani d . 1 C
H5 0.6529 1.4483 0.5256 0.040 Uiso calc R 1 H
C6 0.5731(3) 1.3126(5) 0.4230(3) 0.0273(8) Uani d . 1 C
C7 0.5239(3) 1.4367(5) 0.3570(3) 0.0385(10) Uani d . 1 C
H7A 0.4821 1.3860 0.3037 0.058 Uiso calc R 1 H
H7B 0.5791 1.5001 0.3504 0.058 Uiso calc R 1 H
H7C 0.4788 1.5044 0.3740 0.058 Uiso calc R 1 H
C8 -0.0680(4) 0.8283(5) 0.0814(3) 0.0415(11) Uani d . 1 C
H8A -0.0212 0.8269 0.1407 0.062 Uiso calc R 1 H
H8B -0.1326 0.8842 0.0743 0.062 Uiso calc R 1 H
H8C -0.0333 0.8818 0.0493 0.062 Uiso calc R 1 H
C9 -0.0941(3) 0.6616(5) 0.0501(2) 0.0284(8) Uani d . 1 C
C10 -0.1590(3) 0.6175(6) -0.0329(3) 0.0364(10) Uani d . 1 C
H10 -0.1915 0.6959 -0.0736 0.044 Uiso calc R 1 H
C11 -0.1753(3) 0.4590(7) -0.0547(3) 0.0406(11) Uani d . 1 C
H11 -0.2191 0.4305 -0.1103 0.049 Uiso calc R 1 H
C12 -0.1273(3) 0.3401(6) 0.0052(3) 0.0365(10) Uani d . 1 C
H12 -0.1389 0.2326 -0.0099 0.044 Uiso calc R 1 H
C13 -0.0615(3) 0.3837(5) 0.0880(3) 0.0280(8) Uani d . 1 C
C14 -0.0044(4) 0.2694(5) 0.1585(3) 0.0397(10) Uani d . 1 C
H14A 0.0352 0.3282 0.2096 0.060 Uiso calc R 1 H
H14B 0.0437 0.2051 0.1430 0.060 Uiso calc R 1 H
H14C -0.0555 0.2014 0.1681 0.060 Uiso calc R 1 H

loop_
_atom_site_aniso_label
_atom_site_aniso_U_11
_atom_site_aniso_U_22
_atom_site_aniso_U_33
_atom_site_aniso_U_12
_atom_site_aniso_U_13
_atom_site_aniso_U_23
Cr1 0.0205(3) 0.0230(3) 0.0173(3) -0.0014(2) 0.0031(2) 0.0028(2)
Cr2 0.0191(3) 0.0250(3) 0.0151(3) -0.0033(2) 0.0029(2) 0.0021(2)
O1 0.0426(16) 0.0357(17) 0.0181(12) -0.0076(12) -0.0007(12) 0.0021(11)
O2 0.0435(15) 0.0262(15) 0.0400(14) 0.0041(13) 0.0125(12) 0.0026(12)
O3 0.0218(12) 0.0410(16) 0.0289(13) -0.0048(12) 0.0076(10) 0.0019(12)
O4 0.0375(15) 0.0255(13) 0.0391(15) 0.0013(11) 0.0225(13) 0.0079(11)
O5 0.0244(13) 0.0408(16) 0.0359(15) -0.0111(12) 0.0041(11) -0.0057(13)
O6 0.0470(18) 0.0385(19) 0.0205(13) -0.0025(13) 0.0002(12) 0.0073(11)
O7 0.0386(16) 0.0380(15) 0.0373(15) 0.0062(12) 0.0195(13) 0.0047(13)
N1 0.0189(13) 0.0268(16) 0.0232(14) -0.0019(14) 0.0068(11) -0.0030(14)
N2 0.0206(15) 0.0309(17) 0.0198(15) 0.0007(12) 0.0058(12) 0.0022(13)
C1 0.039(2) 0.023(2) 0.032(2) 0.0009(17) 0.0045(17) 0.0008(17)
C2 0.0255(19) 0.029(2) 0.0298(19) -0.0018(14) 0.0146(16) -0.0042(15)
C3 0.027(2) 0.037(2) 0.0249(19) 0.0001(17) 0.0087(17) 0.0022(18)
C4 0.033(2) 0.048(2) 0.025(2) -0.0042(19) 0.0130(17) -0.0114(18)
C5 0.034(2) 0.033(2) 0.038(2) -0.0107(16) 0.0198(18) -0.0136(18)
C6 0.0228(18) 0.0268(19) 0.039(2) -0.0051(15) 0.0193(16) -0.0057(17)
C7 0.036(2) 0.027(2) 0.052(3) 0.0002(16) 0.018(2) -0.0019(18)
C8 0.038(2) 0.029(2) 0.051(3) 0.0033(18) 0.010(2) 0.009(2)
C9 0.0202(17) 0.038(2) 0.0266(18) 0.0053(16) 0.0083(15) 0.0084(17)
C10 0.028(2) 0.054(3) 0.026(2) 0.0005(19) 0.0097(17) 0.004(2)
C11 0.028(2) 0.070(3) 0.0233(18) -0.010(2) 0.0104(16) -0.006(2)
C12 0.035(2) 0.043(3) 0.037(2) -0.0104(18) 0.0197(19) -0.014(2)
C13 0.0241(19) 0.033(2) 0.030(2) -0.0022(17) 0.0137(16) -0.0012(18)
C14 0.047(3) 0.028(2) 0.043(2) 0.0034(18) 0.017(2) 0.0008(18)

loop_
_atom_type_symbol
_atom_type_description
_atom_type_scat_dispersion_real
_atom_type_scat_dispersion_imag
_atom_type_scat_source
C C 0.0033 0.0016 'International Tables Vol C Tables 4.2.6.8 and 6.1.1.4'
H H 0.0000 0.0000 'International Tables Vol C Tables 4.2.6.8 and 6.1.1.4'
N N 0.0061 0.0033 'International Tables Vol C Tables 4.2.6.8 and 6.1.1.4'
O O 0.0106 0.0060 'International Tables Vol C Tables 4.2.6.8 and 6.1.1.4'
Cr Cr 0.3209 0.6236 'International Tables Vol C Tables 4.2.6.8 and 6.1.1.4'

loop_
_geom_angle_atom_site_label_1
_geom_angle_atom_site_label_2
_geom_angle_atom_site_label_3
_geom_angle
_geom_angle_publ_flag
O2 Cr1 O1 110.25(15) yes
O2 Cr1 O3 109.34(15) yes
O1 Cr1 O3 109.57(16) yes
O2 Cr1 O4 107.06(15) yes
O1 Cr1 O4 110.23(14) yes
O3 Cr1 O4 110.36(13) yes
O7 Cr2 O6 110.66(17) yes
O7 Cr2 O5 111.14(16) yes
O6 Cr2 O5 110.30(16) yes
O7 Cr2 O4 109.07(14) yes
O6 Cr2 O4 107.24(14) yes
O5 Cr2 O4 108.31(15) yes
Cr1 O4 Cr2 127.95(16) yes
C2 N1 C6 124.6(3) yes
C2 N1 H1 117.7 ?
C6 N1 H1 117.7 ?
C9 N2 C13 124.9(4) yes
C9 N2 H2 117.6 ?
C13 N2 H2 117.6 ?
C2 C1 H1A 109.5 ?
C2 C1 H1B 109.5 ?
H1A C1 H1B 109.5 ?
C2 C1 H1C 109.5 ?
H1A C1 H1C 109.5 ?
H1B C1 H1C 109.5 ?
N1 C2 C3 118.2(4) ?
N1 C2 C1 117.7(3) ?
C3 C2 C1 124.2(4) ?
C2 C3 C4 119.3(4) ?
C2 C3 H3 120.3 ?
C4 C3 H3 120.3 ?
C5 C4 C3 120.1(4) ?
C5 C4 H4 120.0 ?
C3 C4 H4 120.0 ?
C4 C5 C6 120.6(4) ?
C4 C5 H5 119.7 ?
C6 C5 H5 119.7 ?
N1 C6 C5 117.2(4) ?
N1 C6 C7 117.7(4) ?
C5 C6 C7 125.0(4) ?
C6 C7 H7A 109.5 ?
C6 C7 H7B 109.5 ?
H7A C7 H7B 109.5 ?
C6 C7 H7C 109.5 ?
H7A C7 H7C 109.5 ?
H7B C7 H7C 109.5 ?
C9 C8 H8A 109.5 ?
C9 C8 H8B 109.5 ?
H8A C8 H8B 109.5 ?
C9 C8 H8C 109.5 ?
H8A C8 H8C 109.5 ?
H8B C8 H8C 109.5 ?
N2 C9 C10 117.3(4) ?
N2 C9 C8 117.1(4) ?
C10 C9 C8 125.5(4) ?
C11 C10 C9 120.2(4) ?
C11 C10 H10 119.9 ?
C9 C10 H10 119.9 ?
C10 C11 C12 120.8(4) ?
C10 C11 H11 119.6 ?
C12 C11 H11 119.6 ?
C11 C12 C13 119.3(4) ?
C11 C12 H12 120.4 ?
C13 C12 H12 120.4 ?
N2 C13 C12 117.5(4) ?
N2 C13 C14 117.4(4) ?
C12 C13 C14 125.1(4) ?
C13 C14 H14A 109.5 ?
C13 C14 H14B 109.5 ?
H14A C14 H14B 109.5 ?
C13 C14 H14C 109.5 ?
H14A C14 H14C 109.5 ?
H14B C14 H14C 109.5 ?

loop_
_geom_bond_atom_site_label_1
_geom_bond_atom_site_label_2
_geom_bond_distance
_geom_bond_publ_flag
Cr1 O2 1.608(3) ?
Cr1 O1 1.610(3) ?
Cr1 O3 1.630(3) yes
Cr1 O4 1.779(3) yes
Cr2 O7 1.606(3) yes
Cr2 O6 1.613(3) ?
Cr2 O5 1.623(3) ?
Cr2 O4 1.793(3) yes
N1 C2 1.344(5) yes
N1 C6 1.352(5) yes
N1 H1 0.860 ?
N2 C9 1.349(5) yes
N2 C13 1.361(5) yes
N2 H2 0.860 ?
C1 C2 1.489(5) yes
C1 H1A 0.960 ?
C1 H1B 0.960 ?
C1 H1C 0.960 ?
C2 C3 1.374(6) yes
C3 C4 1.390(6) yes
C3 H3 0.930 ?
C4 C5 1.368(7) yes
C4 H4 0.930 ?
C5 C6 1.375(6) ?
C5 H5 0.930 ?
C6 C7 1.481(6) ?
C7 H7A 0.960 ?
C7 H7B 0.960 ?
C7 H7C 0.960 ?
C8 C9 1.482(6) ?
C8 H8A 0.960 ?
C8 H8B 0.960 ?
C8 H8C 0.960 ?
C9 C10 1.390(6) ?
C10 C11 1.369(8) ?
C10 H10 0.930 ?
C11 C12 1.389(7) ?
C11 H11 0.930 ?
C12 C13 1.390(6) ?
C12 H12 0.930 ?
C13 C14 1.490(6) ?
C14 H14A 0.960 ?
C14 H14B 0.960 ?
C14 H14C 0.960 ?

loop_
_geom_hbond_atom_site_label_D
_geom_hbond_atom_site_label_H
_geom_hbond_atom_site_label_A
_geom_hbond_site_symmetry_A
_geom_hbond_distance_DH
_geom_hbond_distance_HA
_geom_hbond_distance_DA
_geom_hbond_angle_DHA
_geom_hbond_publ_flag
N1 H1 O5 . 0.86 1.96 2.779(6) 160 yes
N1 H1 O3 3_555 0.86 2.45 2.865(5) 110 yes
N2 H2 O3 . 0.86 1.89 2.719(7) 162 yes
N2 H2 O5 3_445 0.86 2.58 2.973(5) 110 yes
C1 H1A O5 . 0.96 2.57 3.364(5) 141 yes
C3 H3 O1 2_656 0.93 2.53 3.385(5) 153 yes
C4 H4 O7 2_656 0.93 2.50 3.164(5) 128 yes
C5 H5 O1 2_666 0.93 2.43 3.332(5) 163 yes
C7 H7B O7 3_555 0.96 2.58 3.412(7) 146 yes
C8 H8A O3 . 0.96 2.42 3.246(5) 143 yes
C10 H10 O4 2_555 0.93 2.49 3.325(5) 149 yes
C11 H11 O2 2_555 0.93 2.54 3.361(6) 147 yes
C12 H12 O6 2_545 0.93 2.40 3.257(5) 153 yes
C14 H14B O7 1_545 0.96 2.577 3.152(5) 119 yes

loop_
_geom_torsion_atom_site_label_1
_geom_torsion_atom_site_label_2
_geom_torsion_atom_site_label_3
_geom_torsion_atom_site_label_4
_geom_torsion
O2 Cr1 O4 Cr2 174.14(19)
O1 Cr1 O4 Cr2 -65.9(2)
O3 Cr1 O4 Cr2 55.2(2)
O7 Cr2 O4 Cr1 -1.1(2)
O6 Cr2 O4 Cr1 -121.0(2)
O5 Cr2 O4 Cr1 120.0(2)
C6 N1 C2 C3 1.6(6)
C6 N1 C2 C1 -179.6(4)
N1 C2 C3 C4 0.8(6)
C1 C2 C3 C4 -178.0(4)
C2 C3 C4 C5 -1.9(7)
C3 C4 C5 C6 0.8(6)
C2 N1 C6 C5 -2.6(5)
C2 N1 C6 C7 178.3(4)
C4 C5 C6 N1 1.3(6)
C4 C5 C6 C7 -179.6(4)
C13 N2 C9 C10 -0.2(6)
C13 N2 C9 C8 -178.4(4)
N2 C9 C10 C11 0.5(6)
C8 C9 C10 C11 178.6(4)
C9 C10 C11 C12 -0.3(6)
C10 C11 C12 C13 -0.3(6)
C9 N2 C13 C12 -0.4(6)
C9 N2 C13 C14 179.8(4)
C11 C12 C13 N2 0.6(6)
C11 C12 C13 C14 -179.6(4)

loop_
_cod_related_entry_id
_cod_related_entry_database
_cod_related_entry_code
1 ChemSpider 30654905
